data_2237601
loop_
_publ_author_name
'Kuhlich, Paul'
'Emmerling, Franziska'
'Kraus, Werner'
'Nehls, Irene'
'Piechotta, Christian'

_publ_section_title
;
 1-(4-Bromo-3,5,5,6,8,8-hexamethyl-5,6,7,8-tetrahydronaphthalen-2-yl)ethan-1-one:
 a precursor for phase-I metabolite of AHTN
;
_journal_coeditor_code BT6897
_journal_issue 4
_journal_name_full 'Acta Crystallographica Section E'
_journal_page_first o545
_journal_paper_doi 10.1107/S1600536813006934
_journal_volume 69
_journal_year 2013
_chemical_formula_iupac 'C18 H25 Br O'
_chemical_formula_moiety 'C18 H25 Br O'
_chemical_formula_sum 'C18 H25 Br O'
_chemical_formula_weight 337.28
_chemical_name_systematic
;
1-(4-Bromo-3,5,5,6,8,8-hexamethyl-5,6,7,8-tetrahydronaphthalen-2-yl)ethan-1-one
;
_space_group_IT_number 15
_symmetry_cell_setting monoclinic
_symmetry_space_group_name_Hall '-C 2yc'
_symmetry_space_group_name_H-M 'C 1 2/c 1'
_atom_sites_solution_hydrogens geom
_atom_sites_solution_primary direct
_atom_sites_solution_secondary difmap
_audit_creation_method SHELXL-97
_cell_angle_alpha 90.00
_cell_angle_beta 127.681(6)
_cell_angle_gamma 90.00
_cell_formula_units_Z 32
_cell_length_a 35.007(8)
_cell_length_b 19.760(5)
_cell_length_c 24.826(10)
_cell_measurement_reflns_used 5584
_cell_measurement_temperature 293(2)
_cell_measurement_theta_max 25.71
_cell_measurement_theta_min 2.32
_cell_volume 13591(7)
_computing_cell_refinement 'SAINT (Bruker, 2001)'
_computing_data_collection 'SMART (Bruker, 2001)'
_computing_data_reduction 'SAINT (Bruker, 2001)'
_computing_molecular_graphics 'SHELXTL (Sheldrick, 2008) and ORTEPIII (Burnett & Johnson, 1996)'
_computing_publication_material 'SHELXTL (Sheldrick, 2008)'
_computing_structure_refinement 'SHELXL97 (Sheldrick, 2008)'
_computing_structure_solution 'SHELXS97 (Sheldrick, 2008)'
_diffrn_ambient_temperature 293(2)
_diffrn_measured_fraction_theta_full 0.994
_diffrn_measured_fraction_theta_max 0.796
_diffrn_measurement_device_type 'Bruker APEX CCD area-detector'
_diffrn_measurement_method \w/2\q
_diffrn_radiation_monochromator graphite
_diffrn_radiation_source 'fine-focus sealed tube'
_diffrn_radiation_type MoK\a
_diffrn_radiation_wavelength 0.71073
_diffrn_reflns_av_R_equivalents 0.0507
_diffrn_reflns_av_sigmaI/netI 0.0797
_diffrn_reflns_limit_h_max 40
_diffrn_reflns_limit_h_min -42
_diffrn_reflns_limit_k_max 22
_diffrn_reflns_limit_k_min -24
_diffrn_reflns_limit_l_max 29
_diffrn_reflns_limit_l_min -26
_diffrn_reflns_number 35989
_diffrn_reflns_theta_full 25.00
_diffrn_reflns_theta_max 26.34
_diffrn_reflns_theta_min 1.27
_exptl_absorpt_coefficient_mu 2.415
_exptl_absorpt_correction_T_max 0.96
_exptl_absorpt_correction_T_min 0.85
_exptl_absorpt_correction_type multi-scan
_exptl_absorpt_process_details '(SADABS; Bruker, 2001)'
_exptl_crystal_colour 'light brown'
_exptl_crystal_density_diffrn 1.319
_exptl_crystal_density_method 'not measured'
_exptl_crystal_description block
_exptl_crystal_F_000 5631
_exptl_crystal_size_max 0.25
_exptl_crystal_size_mid 0.18
_exptl_crystal_size_min 0.1
_refine_diff_density_max 0.865
_refine_diff_density_min -0.592
_refine_ls_extinction_method none
_refine_ls_goodness_of_fit_ref 1.165
_refine_ls_hydrogen_treatment constr
_refine_ls_matrix_type full
_refine_ls_number_parameters 737
_refine_ls_number_reflns 11040
_refine_ls_number_restraints 0
_refine_ls_restrained_S_all 1.165
_refine_ls_R_factor_all 0.1448
_refine_ls_R_factor_gt 0.0634
_refine_ls_shift/su_max 0.003
_refine_ls_shift/su_mean 0.000
_refine_ls_structure_factor_coef Fsqd
_refine_ls_weighting_details 'calc w=1/[\s^2^(Fo^2^)+(0.0553P)^2^+0.0000P] where P=(Fo^2^+2Fc^2^)/3'
_refine_ls_weighting_scheme calc
_refine_ls_wR_factor_gt 0.1268
_refine_ls_wR_factor_ref 0.1468
_reflns_number_gt 5702
_reflns_number_total 11040
_reflns_threshold_expression I>2sigma(I)
_cod_data_source_file bt6897.cif
_cod_data_source_block I
_cod_original_sg_symbol_H-M 'C 2/c'
_cod_database_code 2237601
_cod_database_fobs_code 2237601

loop_
_symmetry_equiv_pos_as_xyz
'x, y, z'
'-x, y, -z+1/2'
'x+1/2, y+1/2, z'
'-x+1/2, y+1/2, -z+1/2'
'-x, -y, -z'
'x, -y, z-1/2'
'-x+1/2, -y+1/2, -z'
'x+1/2, -y+1/2, z-1/2'

loop_
_atom_site_type_symbol
_atom_site_label
_atom_site_fract_x
_atom_site_fract_y
_atom_site_fract_z
_atom_site_U_iso_or_equiv
_atom_site_adp_type
_atom_site_calc_flag
_atom_site_refinement_flags
_atom_site_occupancy
_atom_site_symmetry_multiplicity
Br Br1 0.26264(2) 0.32462(3) 0.34035(3) 0.0744(2) Uani d . 1 1
O O1 0.24193(16) 0.4797(2) 0.5130(2) 0.0896(13) Uani d . 1 1
C C1 0.22543(16) 0.3259(2) 0.3744(2) 0.0431(12) Uani d . 1 1
C C2 0.22961(17) 0.3870(2) 0.4062(2) 0.0489(13) Uani d . 1 1
C C3 0.20205(18) 0.3923(2) 0.4304(2) 0.0501(13) Uani d . 1 1
C C4 0.2038(2) 0.4534(3) 0.4680(3) 0.0594(15) Uani d . 1 1
C C5 0.1570(2) 0.4817(3) 0.4484(3) 0.0786(17) Uani d . 1 1
H H5A 0.1634 0.5211 0.4753 0.118 Uiso calc R 1 1
H H5B 0.1410 0.4482 0.4563 0.118 Uiso calc R 1 1
H H5C 0.1367 0.4937 0.4010 0.118 Uiso calc R 1 1
C C6 0.17131(17) 0.3407(2) 0.4178(2) 0.0492(13) Uani d . 1 1
H H6 0.1516 0.3469 0.4307 0.059 Uiso calc R 1 1
C C7 0.16781(16) 0.2798(2) 0.3871(2) 0.0427(12) Uani d . 1 1
C C8 0.19698(16) 0.2702(2) 0.3657(2) 0.0423(12) Uani d . 1 1
C C9 0.19702(18) 0.2019(2) 0.3353(3) 0.0525(13) Uani d . 1 1
C C10 0.1702(2) 0.1468(3) 0.3452(3) 0.0808(13) Uani d . 1 1
H H10 0.1919 0.1359 0.3938 0.097 Uiso calc R 1 1
C C11 0.1271(2) 0.1687(3) 0.3327(3) 0.0808(13) Uani d . 1 1
H H11A 0.1126 0.1304 0.3385 0.097 Uiso calc R 1 1
H H11B 0.1049 0.1828 0.2855 0.097 Uiso calc R 1 1
C C12 0.13189(18) 0.2268(2) 0.3774(3) 0.0548(14) Uani d . 1 1
C C13 0.08205(19) 0.2593(3) 0.3399(3) 0.0908(19) Uani d . 1 1
H H13A 0.0590 0.2256 0.3309 0.136 Uiso calc R 1 1
H H13B 0.0725 0.2782 0.2977 0.136 Uiso calc R 1 1
H H13C 0.0833 0.2945 0.3676 0.136 Uiso calc R 1 1
C C14 0.1480(2) 0.2015(3) 0.4462(3) 0.0804(18) Uani d . 1 1
H H14A 0.1782 0.1782 0.4688 0.121 Uiso calc R 1 1
H H14B 0.1241 0.1711 0.4398 0.121 Uiso calc R 1 1
H H14C 0.1518 0.2393 0.4734 0.121 Uiso calc R 1 1
C C15 0.1632(2) 0.0792(3) 0.3083(3) 0.097(2) Uani d . 1 1
H H15A 0.1533 0.0445 0.3246 0.145 Uiso calc R 1 1
H H15B 0.1931 0.0664 0.3173 0.145 Uiso calc R 1 1
H H15C 0.1388 0.0849 0.2602 0.145 Uiso calc R 1 1
C C16 0.2496(2) 0.1750(3) 0.3752(3) 0.0780(17) Uani d . 1 1
H H16A 0.2661 0.1805 0.4232 0.117 Uiso calc R 1 1
H H16B 0.2662 0.2000 0.3620 0.117 Uiso calc R 1 1
H H16C 0.2489 0.1279 0.3652 0.117 Uiso calc R 1 1
C C17 0.1733(2) 0.2107(3) 0.2584(2) 0.0815(18) Uani d . 1 1
H H17A 0.1392 0.2171 0.2332 0.122 Uiso calc R 1 1
H H17B 0.1792 0.1710 0.2422 0.122 Uiso calc R 1 1
H H17C 0.1870 0.2495 0.2526 0.122 Uiso calc R 1 1
C C18 0.26116(19) 0.4443(2) 0.4136(3) 0.0702(16) Uani d . 1 1
H H18A 0.2942 0.4297 0.4413 0.105 Uiso calc R 1 1
H H18B 0.2581 0.4823 0.4348 0.105 Uiso calc R 1 1
H H18C 0.2513 0.4573 0.3695 0.105 Uiso calc R 1 1
Br Br2 -0.00945(2) 0.07436(3) 0.16887(4) 0.0887(3) Uani d . 1 1
O O2 0.01668(15) 0.2345(2) 0.0076(2) 0.0880(13) Uani d . 1 1
C C19 0.02661(16) 0.0735(3) 0.1333(2) 0.0473(13) Uani d . 1 1
C C20 0.02763(17) 0.1362(2) 0.1082(2) 0.0492(13) Uani d . 1 1
C C21 0.05389(16) 0.1409(2) 0.0827(2) 0.0460(12) Uani d . 1 1
C C22 0.0542(2) 0.2032(3) 0.0481(3) 0.0576(14) Uani d . 1 1
C C23 0.10048(19) 0.2264(3) 0.0637(3) 0.0758(17) Uani d . 1 1
H H23A 0.0954 0.2684 0.0407 0.114 Uiso calc R 1 1
H H23B 0.1119 0.1929 0.0487 0.114 Uiso calc R 1 1
H H23C 0.1240 0.2329 0.1119 0.114 Uiso calc R 1 1
C C24 0.07961(17) 0.0851(2) 0.0878(2) 0.0501(13) Uani d . 1 1
H H24 0.0987 0.0895 0.0737 0.060 Uiso calc R 1 1
C C25 0.07861(16) 0.0228(2) 0.1127(2) 0.0461(12) Uani d . 1 1
C C26 0.04974(16) 0.0138(2) 0.1343(2) 0.0441(12) Uani d . 1 1
C C27 0.04296(18) -0.0560(2) 0.1557(3) 0.0558(14) Uani d . 1 1
C C28 0.0659(2) -0.1123(3) 0.1402(3) 0.0864(19) Uani d . 1 1
H H28 0.0438 -0.1187 0.0908 0.104 Uiso calc R 1 1
C C29 0.1112(2) -0.0940(3) 0.1559(3) 0.0882(19) Uani d . 1 1
H H29A 0.1236 -0.1329 0.1472 0.106 Uiso calc R 1 1
H H29B 0.1336 -0.0843 0.2042 0.106 Uiso calc R 1 1
C C30 0.11107(19) -0.0330(3) 0.1170(3) 0.0573(14) Uani d . 1 1
C C31 0.0938(2) -0.0541(3) 0.0462(3) 0.093(2) Uani d . 1 1
H H31A 0.0612 -0.0704 0.0204 0.139 Uiso calc R 1 1
H H31B 0.1143 -0.0893 0.0503 0.139 Uiso calc R 1 1
H H31C 0.0950 -0.0159 0.0235 0.139 Uiso calc R 1 1
C C32 0.16306(19) -0.0080(3) 0.1567(3) 0.0851(18) Uani d . 1 1
H H32A 0.1646 0.0272 0.1314 0.128 Uiso calc R 1 1
H H32B 0.1835 -0.0449 0.1635 0.128 Uiso calc R 1 1
H H32C 0.1738 0.0094 0.2000 0.128 Uiso calc R 1 1
C C33 0.0687(3) -0.1818(3) 0.1710(4) 0.113(2) Uani d . 1 1
H H33A 0.0758 -0.2163 0.1511 0.170 Uiso calc R 1 1
H H33B 0.0383 -0.1915 0.1617 0.170 Uiso calc R 1 1
H H33C 0.0937 -0.1808 0.2193 0.170 Uiso calc R 1 1
C C34 -0.0113(2) -0.0748(3) 0.1114(3) 0.0851(18) Uani d . 1 1
H H34A -0.0267 -0.0493 0.1261 0.128 Uiso calc R 1 1
H H34B -0.0145 -0.1223 0.1159 0.128 Uiso calc R 1 1
H H34C -0.0262 -0.0645 0.0646 0.128 Uiso calc R 1 1
C C35 0.0651(2) -0.0566(3) 0.2324(3) 0.0819(18) Uani d . 1 1
H H35A 0.0996 -0.0567 0.2597 0.123 Uiso calc R 1 1
H H35B 0.0545 -0.0964 0.2420 0.123 Uiso calc R 1 1
H H35C 0.0547 -0.0171 0.2427 0.123 Uiso calc R 1 1
C C36 0.00293(19) 0.1976(2) 0.1111(3) 0.0702(16) Uani d . 1 1
H H36A -0.0314 0.1908 0.0814 0.105 Uiso calc R 1 1
H H36B 0.0107 0.2370 0.0968 0.105 Uiso calc R 1 1
H H36C 0.0139 0.2039 0.1569 0.105 Uiso calc R 1 1
Br Br3 0.39963(3) 0.15741(3) 0.16812(4) 0.1016(3) Uani d . 1 1
O O3 0.35630(15) 0.3856(2) 0.0044(2) 0.0942(14) Uani d . 1 1
C C37 0.35939(18) 0.2373(2) 0.1354(2) 0.0550(14) Uani d . 1 1
C C38 0.37308(18) 0.2858(3) 0.1100(3) 0.0551(14) Uani d . 1 1
C C39 0.34572(18) 0.3446(3) 0.0847(2) 0.0485(13) Uani d . 1 1
C C40 0.35430(18) 0.3989(3) 0.0503(3) 0.0614(15) Uani d . 1 1
C C41 0.3602(2) 0.4699(3) 0.0747(3) 0.0734(16) Uani d . 1 1
H H41A 0.3669 0.4989 0.0504 0.110 Uiso calc R 1 1
H H41B 0.3865 0.4721 0.1225 0.110 Uiso calc R 1 1
H H41C 0.3310 0.4845 0.0669 0.110 Uiso calc R 1 1
C C42 0.30823(18) 0.3527(2) 0.0888(2) 0.0508(13) Uani d . 1 1
H H42 0.2911 0.3932 0.0732 0.061 Uiso calc R 1 1
C C43 0.29456(16) 0.3039(2) 0.1147(2) 0.0437(12) Uani d . 1 1
C C44 0.31989(17) 0.2424(2) 0.1380(2) 0.0451(12) Uani d . 1 1
C C45 0.30483(18) 0.1835(2) 0.1637(3) 0.0531(14) Uani d . 1 1
C C46 0.2575(3) 0.2015(3) 0.1527(4) 0.103(2) Uani d . 1 1
H H46 0.2330 0.1924 0.1041 0.123 Uiso calc R 1 1
C C47 0.2495(3) 0.2685(4) 0.1572(4) 0.120(3) Uani d . 1 1
H H47A 0.2723 0.2815 0.2047 0.145 Uiso calc R 1 1
H H47B 0.2175 0.2719 0.1454 0.145 Uiso calc R 1 1
C C48 0.25257(18) 0.3207(3) 0.1162(3) 0.0565(14) Uani d . 1 1
C C49 0.2611(2) 0.3901(3) 0.1510(3) 0.099(2) Uani d . 1 1
H H49A 0.2368 0.3976 0.1569 0.148 Uiso calc R 1 1
H H49B 0.2595 0.4254 0.1230 0.148 Uiso calc R 1 1
H H49C 0.2924 0.3905 0.1946 0.148 Uiso calc R 1 1
C C50 0.20561(19) 0.3266(3) 0.0438(3) 0.095(2) Uani d . 1 1
H H50A 0.1995 0.2849 0.0199 0.143 Uiso calc R 1 1
H H50B 0.2083 0.3628 0.0205 0.143 Uiso calc R 1 1
H H50C 0.1794 0.3359 0.0455 0.143 Uiso calc R 1 1
C C51 0.2432(2) 0.1519(3) 0.1852(4) 0.118(3) Uani d . 1 1
H H51A 0.2638 0.1586 0.2336 0.177 Uiso calc R 1 1
H H51B 0.2467 0.1063 0.1754 0.177 Uiso calc R 1 1
H H51C 0.2103 0.1596 0.1670 0.177 Uiso calc R 1 1
C C52 0.2933(2) 0.1197(3) 0.1215(3) 0.0836(18) Uani d . 1 1
H H52A 0.3223 0.1027 0.1303 0.125 Uiso calc R 1 1
H H52B 0.2703 0.1303 0.0740 0.125 Uiso calc R 1 1
H H52C 0.2801 0.0860 0.1337 0.125 Uiso calc R 1 1
C C53 0.3453(2) 0.1696(3) 0.2399(3) 0.090(2) Uani d . 1 1
H H53A 0.3389 0.1276 0.2526 0.135 Uiso calc R 1 1
H H53B 0.3463 0.2057 0.2666 0.135 Uiso calc R 1 1
H H53C 0.3757 0.1668 0.2478 0.135 Uiso calc R 1 1
C C54 0.41666(19) 0.2769(3) 0.1108(3) 0.089(2) Uani d . 1 1
H H54A 0.4219 0.3177 0.0952 0.134 Uiso calc R 1 1
H H54B 0.4109 0.2401 0.0814 0.134 Uiso calc R 1 1
H H54C 0.4447 0.2672 0.1564 0.134 Uiso calc R 1 1
Br Br4 0.16887(3) 0.43574(4) 0.20596(4) 0.1130(3) Uani d . 1 1
O O4 0.11442(16) 0.6364(2) 0.0060(2) 0.1014(15) Uani d . 1 1
C C55 0.11951(18) 0.5017(2) 0.1502(2) 0.0537(14) Uani d . 1 1
C C56 0.13121(18) 0.5477(3) 0.1196(3) 0.0525(13) Uani d . 1 1
C C57 0.09929(18) 0.6003(2) 0.0831(2) 0.0466(13) Uani d . 1 1
C C58 0.10742(18) 0.6520(3) 0.0466(3) 0.0613(15) Uani d . 1 1
C C59 0.1069(2) 0.7255(3) 0.0625(3) 0.0816(18) Uani d . 1 1
H H59A 0.1108 0.7534 0.0346 0.122 Uiso calc R 1 1
H H59B 0.1328 0.7340 0.1096 0.122 Uiso calc R 1 1
H H59C 0.0767 0.7359 0.0535 0.122 Uiso calc R 1 1
C C60 0.05860(18) 0.6056(2) 0.0795(2) 0.0493(13) Uani d . 1 1
H H60 0.0386 0.6429 0.0571 0.059 Uiso calc R 1 1
C C61 0.04530(16) 0.5584(2) 0.1075(2) 0.0430(12) Uani d . 1 1
C C62 0.07616(18) 0.5032(2) 0.1437(2) 0.0468(13) Uani d . 1 1
C C63 0.0624(2) 0.4471(3) 0.1724(3) 0.0630(15) Uani d . 1 1
C C64 0.0108(3) 0.4575(4) 0.1475(5) 0.134(2) Uani d . 1 1
H H64 -0.0064 0.4433 0.1001 0.161 Uiso calc R 1 1
C C65 -0.0071(3) 0.5184(4) 0.1369(4) 0.134(2) Uani d . 1 1
H H65A 0.0065 0.5377 0.1812 0.161 Uiso calc R 1 1
H H65B -0.0415 0.5132 0.1137 0.161 Uiso calc R 1 1
C C66 -0.00145(18) 0.5707(3) 0.0977(3) 0.0573(14) Uani d . 1 1
C C67 -0.0442(2) 0.5717(3) 0.0231(3) 0.101(2) Uani d . 1 1
H H67A -0.0387 0.6045 -0.0001 0.152 Uiso calc R 1 1
H H67B -0.0727 0.5835 0.0182 0.152 Uiso calc R 1 1
H H67C -0.0482 0.5277 0.0039 0.152 Uiso calc R 1 1
C C68 0.0001(2) 0.6411(3) 0.1268(3) 0.098(2) Uani d . 1 1
H H68A 0.0001 0.6760 0.0999 0.146 Uiso calc R 1 1
H H68B 0.0288 0.6446 0.1730 0.146 Uiso calc R 1 1
H H68C -0.0278 0.6462 0.1255 0.146 Uiso calc R 1 1
C C69 -0.0090(3) 0.4044(4) 0.1697(4) 0.178(4) Uani d . 1 1
H H69A -0.0098 0.4230 0.2047 0.267 Uiso calc R 1 1
H H69B 0.0114 0.3652 0.1869 0.267 Uiso calc R 1 1
H H69C -0.0411 0.3918 0.1314 0.267 Uiso calc R 1 1
C C70 0.0973(2) 0.4504(3) 0.2513(3) 0.096(2) Uani d . 1 1
H H70A 0.0885 0.4164 0.2695 0.144 Uiso calc R 1 1
H H70B 0.0953 0.4943 0.2660 0.144 Uiso calc R 1 1
H H70C 0.1298 0.4426 0.2672 0.144 Uiso calc R 1 1
C C71 0.0640(3) 0.3773(3) 0.1472(3) 0.113(2) Uani d . 1 1
H H71A 0.0361 0.3717 0.1007 0.170 Uiso calc R 1 1
H H71B 0.0641 0.3430 0.1747 0.170 Uiso calc R 1 1
H H71C 0.0927 0.3735 0.1505 0.170 Uiso calc R 1 1
C C72 0.17772(19) 0.5424(3) 0.1270(3) 0.0868(19) Uani d . 1 1
H H72A 0.1771 0.5019 0.1051 0.130 Uiso calc R 1 1
H H72B 0.2049 0.5411 0.1744 0.130 Uiso calc R 1 1
H H72C 0.1805 0.5811 0.1061 0.130 Uiso calc R 1 1

loop_
_atom_site_aniso_label
_atom_site_aniso_U_11
_atom_site_aniso_U_22
_atom_site_aniso_U_33
_atom_site_aniso_U_12
_atom_site_aniso_U_13
_atom_site_aniso_U_23
Br1 0.0794(5) 0.0681(4) 0.1107(5) 0.0019(3) 0.0760(4) 0.0058(4)
O1 0.095(3) 0.072(3) 0.087(3) -0.017(3) 0.048(3) -0.029(2)
C1 0.043(3) 0.041(3) 0.048(3) 0.006(3) 0.029(3) 0.008(3)
C2 0.049(3) 0.039(3) 0.058(3) 0.003(3) 0.033(3) 0.007(3)
C3 0.057(4) 0.038(3) 0.046(3) -0.006(3) 0.026(3) -0.006(3)
C4 0.074(5) 0.044(4) 0.065(4) -0.006(3) 0.045(4) -0.003(3)
C5 0.096(5) 0.064(4) 0.099(5) -0.002(4) 0.072(4) -0.009(3)
C6 0.052(3) 0.046(3) 0.055(3) 0.001(3) 0.035(3) -0.007(3)
C7 0.041(3) 0.043(3) 0.043(3) -0.001(3) 0.025(3) 0.003(2)
C8 0.040(3) 0.039(3) 0.041(3) 0.004(3) 0.021(3) 0.006(2)
C9 0.054(4) 0.046(3) 0.065(4) -0.003(3) 0.041(3) -0.007(3)
C10 0.095(4) 0.059(3) 0.116(3) -0.024(3) 0.079(3) -0.027(3)
C11 0.095(4) 0.059(3) 0.116(3) -0.024(3) 0.079(3) -0.027(3)
C12 0.051(4) 0.046(3) 0.077(4) 0.004(3) 0.044(3) 0.003(3)
C13 0.066(5) 0.089(5) 0.121(5) -0.012(4) 0.058(4) -0.005(4)
C14 0.097(5) 0.075(4) 0.090(5) -0.006(4) 0.067(4) 0.011(4)
C15 0.135(6) 0.057(4) 0.138(6) -0.032(4) 0.104(5) -0.044(4)
C16 0.084(5) 0.057(4) 0.105(5) 0.015(3) 0.064(4) 0.003(3)
C17 0.089(5) 0.102(5) 0.059(4) 0.006(4) 0.049(4) -0.007(3)
C18 0.072(4) 0.049(4) 0.091(4) -0.009(3) 0.051(4) -0.002(3)
Br2 0.1090(6) 0.0835(5) 0.1288(6) 0.0111(4) 0.1009(5) 0.0116(4)
O2 0.078(3) 0.072(3) 0.102(3) 0.021(2) 0.049(3) 0.036(2)
C19 0.045(3) 0.053(4) 0.046(3) -0.001(3) 0.030(3) -0.002(3)
C20 0.050(3) 0.041(3) 0.054(3) 0.004(3) 0.031(3) -0.004(3)
C21 0.046(3) 0.041(3) 0.049(3) 0.002(3) 0.027(3) 0.001(3)
C22 0.077(5) 0.043(3) 0.060(4) 0.009(3) 0.046(4) 0.003(3)
C23 0.079(4) 0.074(4) 0.093(4) 0.002(3) 0.062(4) 0.023(3)
C24 0.054(4) 0.044(3) 0.062(3) 0.004(3) 0.040(3) 0.005(3)
C25 0.044(3) 0.044(3) 0.048(3) 0.006(3) 0.027(3) -0.001(3)
C26 0.045(3) 0.045(3) 0.041(3) 0.000(3) 0.026(3) -0.004(2)
C27 0.058(4) 0.046(3) 0.062(4) -0.002(3) 0.036(3) 0.007(3)
C28 0.096(5) 0.057(4) 0.118(5) 0.014(4) 0.071(5) 0.019(4)
C29 0.099(6) 0.058(4) 0.111(5) 0.029(4) 0.066(5) 0.017(4)
C30 0.061(4) 0.050(4) 0.063(4) 0.007(3) 0.039(3) 0.007(3)
C31 0.113(5) 0.093(5) 0.082(5) 0.023(4) 0.065(4) -0.005(4)
C32 0.067(4) 0.086(5) 0.102(5) 0.015(4) 0.052(4) -0.001(4)
C33 0.164(7) 0.049(4) 0.162(7) 0.017(4) 0.117(6) 0.029(4)
C34 0.075(5) 0.068(4) 0.094(5) -0.019(4) 0.042(4) 0.003(3)
C35 0.092(5) 0.089(5) 0.060(4) -0.011(4) 0.045(4) 0.015(3)
C36 0.086(4) 0.054(4) 0.095(4) 0.011(3) 0.067(4) 0.004(3)
Br3 0.1022(6) 0.0822(5) 0.1513(7) 0.0428(4) 0.0933(5) 0.0474(5)
O3 0.136(4) 0.092(3) 0.099(3) -0.023(3) 0.095(3) -0.007(3)
C37 0.052(4) 0.048(3) 0.060(4) 0.009(3) 0.032(3) 0.007(3)
C38 0.052(4) 0.056(4) 0.068(4) 0.000(3) 0.042(3) -0.001(3)
C39 0.048(3) 0.050(3) 0.053(3) -0.004(3) 0.034(3) -0.003(3)
C40 0.056(4) 0.069(4) 0.067(4) -0.004(3) 0.042(3) 0.003(3)
C41 0.086(4) 0.063(4) 0.081(4) -0.009(3) 0.055(4) 0.008(3)
C42 0.059(4) 0.043(3) 0.051(3) 0.004(3) 0.034(3) 0.001(3)
C43 0.041(3) 0.047(3) 0.041(3) 0.000(3) 0.024(3) 0.001(3)
C44 0.046(3) 0.046(3) 0.044(3) -0.006(3) 0.028(3) -0.005(3)
C45 0.058(4) 0.046(3) 0.060(4) 0.001(3) 0.038(3) 0.003(3)
C46 0.134(6) 0.061(5) 0.189(7) 0.003(4) 0.137(6) 0.019(5)
C47 0.123(6) 0.119(7) 0.192(8) 0.030(5) 0.133(6) 0.055(6)
C48 0.050(4) 0.061(4) 0.069(4) 0.000(3) 0.041(3) 0.006(3)
C49 0.089(5) 0.110(6) 0.119(5) 0.007(4) 0.075(5) -0.025(4)
C50 0.046(4) 0.135(6) 0.077(5) 0.009(4) 0.023(4) -0.005(4)
C51 0.124(6) 0.113(6) 0.173(7) 0.000(5) 0.120(6) 0.035(5)
C52 0.109(5) 0.061(4) 0.092(5) -0.014(4) 0.067(4) -0.002(3)
C53 0.112(5) 0.084(5) 0.069(4) -0.012(4) 0.053(4) 0.017(4)
C54 0.077(4) 0.088(5) 0.133(5) 0.012(4) 0.081(4) 0.022(4)
Br4 0.1032(6) 0.1114(6) 0.1450(7) 0.0567(5) 0.0864(6) 0.0657(5)
O4 0.165(4) 0.083(3) 0.128(4) -0.016(3) 0.126(4) -0.004(3)
C55 0.058(4) 0.042(3) 0.066(4) 0.004(3) 0.041(3) 0.002(3)
C56 0.050(4) 0.052(4) 0.058(3) 0.002(3) 0.034(3) -0.003(3)
C57 0.053(4) 0.045(3) 0.051(3) -0.005(3) 0.036(3) -0.001(3)
C58 0.059(4) 0.063(4) 0.075(4) -0.003(3) 0.048(3) 0.002(3)
C59 0.101(5) 0.059(4) 0.111(5) -0.005(4) 0.078(4) 0.012(4)
C60 0.055(4) 0.043(3) 0.051(3) 0.007(3) 0.032(3) 0.003(3)
C61 0.044(3) 0.041(3) 0.048(3) -0.004(3) 0.030(3) -0.002(3)
C62 0.053(4) 0.045(3) 0.043(3) -0.002(3) 0.030(3) -0.004(3)
C63 0.075(4) 0.060(4) 0.063(4) 0.002(3) 0.047(4) 0.018(3)
C64 0.114(5) 0.117(5) 0.226(6) 0.032(4) 0.132(5) 0.084(5)
C65 0.114(5) 0.117(5) 0.226(6) 0.032(4) 0.132(5) 0.084(5)
C66 0.051(4) 0.055(4) 0.070(4) 0.002(3) 0.039(3) 0.009(3)
C67 0.054(4) 0.125(6) 0.098(5) -0.002(4) 0.032(4) -0.020(4)
C68 0.079(5) 0.123(6) 0.107(5) 0.015(4) 0.065(4) -0.021(4)
C69 0.124(7) 0.196(9) 0.226(10) -0.003(6) 0.113(7) 0.108(8)
C70 0.121(6) 0.098(5) 0.079(5) -0.001(4) 0.067(5) 0.024(4)
C71 0.177(7) 0.047(4) 0.115(5) -0.034(4) 0.089(6) -0.002(4)
C72 0.071(4) 0.100(5) 0.108(5) 0.014(4) 0.063(4) 0.018(4)

loop_
_atom_type_symbol
_atom_type_description
_atom_type_scat_dispersion_real
_atom_type_scat_dispersion_imag
_atom_type_scat_source
C C 0.0033 0.0016 'International Tables Vol C Tables 4.2.6.8 and 6.1.1.4'
H H 0.0000 0.0000 'International Tables Vol C Tables 4.2.6.8 and 6.1.1.4'
Br Br -0.2901 2.4595 'International Tables Vol C Tables 4.2.6.8 and 6.1.1.4'
O O 0.0106 0.0060 'International Tables Vol C Tables 4.2.6.8 and 6.1.1.4'

loop_
_geom_angle_atom_site_label_1
_geom_angle_atom_site_label_2
_geom_angle_atom_site_label_3
_geom_angle
C2 C1 C8 125.6(4)
C2 C1 Br1 112.9(3)
C8 C1 Br1 121.5(3)
C1 C2 C3 116.0(4)
C1 C2 C18 122.2(4)
C3 C2 C18 121.9(4)
C6 C3 C2 119.3(4)
C6 C3 C4 117.9(5)
C2 C3 C4 122.8(5)
O1 C4 C3 121.4(5)
O1 C4 C5 120.3(5)
C3 C4 C5 118.3(5)
C4 C5 H5A 109.5
C4 C5 H5B 109.5
H5A C5 H5B 109.5
C4 C5 H5C 109.5
H5A C5 H5C 109.5
H5B C5 H5C 109.5
C3 C6 C7 124.2(4)
C3 C6 H6 117.9
C7 C6 H6 117.9
C6 C7 C8 118.6(4)
C6 C7 C12 117.7(4)
C8 C7 C12 123.7(4)
C1 C8 C7 116.0(4)
C1 C8 C9 123.1(4)
C7 C8 C9 120.9(4)
C8 C9 C10 110.7(4)
C8 C9 C16 109.9(4)
C10 C9 C16 104.7(4)
C8 C9 C17 109.9(4)
C10 C9 C17 110.6(4)
C16 C9 C17 110.8(4)
C11 C10 C9 114.8(5)
C11 C10 C15 111.9(5)
C9 C10 C15 113.7(4)
C11 C10 H10 105.1
C9 C10 H10 105.1
C15 C10 H10 105.1
C10 C11 C12 116.2(5)
C10 C11 H11A 108.2
C12 C11 H11A 108.2
C10 C11 H11B 108.2
C12 C11 H11B 108.2
H11A C11 H11B 107.4
C14 C12 C13 108.8(4)
C14 C12 C11 111.7(4)
C13 C12 C11 107.1(5)
C14 C12 C7 110.0(4)
C13 C12 C7 109.2(4)
C11 C12 C7 109.9(4)
C12 C13 H13A 109.5
C12 C13 H13B 109.5
H13A C13 H13B 109.5
C12 C13 H13C 109.5
H13A C13 H13C 109.5
H13B C13 H13C 109.5
C12 C14 H14A 109.5
C12 C14 H14B 109.5
H14A C14 H14B 109.5
C12 C14 H14C 109.5
H14A C14 H14C 109.5
H14B C14 H14C 109.5
C10 C15 H15A 109.5
C10 C15 H15B 109.5
H15A C15 H15B 109.5
C10 C15 H15C 109.5
H15A C15 H15C 109.5
H15B C15 H15C 109.5
C9 C16 H16A 109.5
C9 C16 H16B 109.5
H16A C16 H16B 109.5
C9 C16 H16C 109.5
H16A C16 H16C 109.5
H16B C16 H16C 109.5
C9 C17 H17A 109.5
C9 C17 H17B 109.5
H17A C17 H17B 109.5
C9 C17 H17C 109.5
H17A C17 H17C 109.5
H17B C17 H17C 109.5
C2 C18 H18A 109.5
C2 C18 H18B 109.5
H18A C18 H18B 109.5
C2 C18 H18C 109.5
H18A C18 H18C 109.5
H18B C18 H18C 109.5
C20 C19 C26 125.1(4)
C20 C19 Br2 113.4(3)
C26 C19 Br2 121.4(3)
C19 C20 C21 117.6(4)
C19 C20 C36 121.3(4)
C21 C20 C36 121.2(4)
C24 C21 C20 118.4(4)
C24 C21 C22 118.3(4)
C20 C21 C22 123.2(4)
O2 C22 C23 120.6(5)
O2 C22 C21 120.1(5)
C23 C22 C21 119.3(5)
C22 C23 H23A 109.5
C22 C23 H23B 109.5
H23A C23 H23B 109.5
C22 C23 H23C 109.5
H23A C23 H23C 109.5
H23B C23 H23C 109.5
C21 C24 C25 123.9(4)
C21 C24 H24 118.1
C25 C24 H24 118.1
C24 C25 C26 119.9(4)
C24 C25 C30 116.6(4)
C26 C25 C30 123.4(4)
C25 C26 C19 114.7(4)
C25 C26 C27 122.5(4)
C19 C26 C27 122.8(4)
C26 C27 C34 110.4(4)
C26 C27 C28 110.1(4)
C34 C27 C28 104.3(5)
C26 C27 C35 111.2(4)
C34 C27 C35 110.1(4)
C28 C27 C35 110.6(4)
C29 C28 C33 111.5(5)
C29 C28 C27 114.0(5)
C33 C28 C27 113.6(5)
C29 C28 H28 105.6
C33 C28 H28 105.6
C27 C28 H28 105.6
C28 C29 C30 116.7(5)
C28 C29 H29A 108.1
C30 C29 H29A 108.1
C28 C29 H29B 108.1
C30 C29 H29B 108.1
H29A C29 H29B 107.3
C31 C30 C32 107.9(4)
C31 C30 C25 111.1(4)
C32 C30 C25 110.6(4)
C31 C30 C29 110.7(5)
C32 C30 C29 107.6(5)
C25 C30 C29 108.9(4)
C30 C31 H31A 109.5
C30 C31 H31B 109.5
H31A C31 H31B 109.5
C30 C31 H31C 109.5
H31A C31 H31C 109.5
H31B C31 H31C 109.5
C30 C32 H32A 109.5
C30 C32 H32B 109.5
H32A C32 H32B 109.5
C30 C32 H32C 109.5
H32A C32 H32C 109.5
H32B C32 H32C 109.5
C28 C33 H33A 109.5
C28 C33 H33B 109.5
H33A C33 H33B 109.5
C28 C33 H33C 109.5
H33A C33 H33C 109.5
H33B C33 H33C 109.5
C27 C34 H34A 109.5
C27 C34 H34B 109.5
H34A C34 H34B 109.5
C27 C34 H34C 109.5
H34A C34 H34C 109.5
H34B C34 H34C 109.5
C27 C35 H35A 109.5
C27 C35 H35B 109.5
H35A C35 H35B 109.5
C27 C35 H35C 109.5
H35A C35 H35C 109.5
H35B C35 H35C 109.5
C20 C36 H36A 109.5
C20 C36 H36B 109.5
H36A C36 H36B 109.5
C20 C36 H36C 109.5
H36A C36 H36C 109.5
H36B C36 H36C 109.5
C38 C37 C44 126.0(4)
C38 C37 Br3 112.9(4)
C44 C37 Br3 121.1(4)
C37 C38 C39 116.8(4)
C37 C38 C54 122.5(5)
C39 C38 C54 120.8(5)
C42 C39 C38 119.1(4)
C42 C39 C40 118.8(5)
C38 C39 C40 122.0(4)
O3 C40 C41 120.8(5)
O3 C40 C39 121.4(5)
C41 C40 C39 117.8(5)
C40 C41 H41A 109.5
C40 C41 H41B 109.5
H41A C41 H41B 109.5
C40 C41 H41C 109.5
H41A C41 H41C 109.5
H41B C41 H41C 109.5
C39 C42 C43 124.1(5)
C39 C42 H42 117.9
C43 C42 H42 117.9
C42 C43 C44 118.6(4)
C42 C43 C48 117.8(4)
C44 C43 C48 123.6(4)
C43 C44 C37 115.3(4)
C43 C44 C45 121.7(4)
C37 C44 C45 122.9(4)
C52 C45 C53 110.6(4)
C52 C45 C46 105.3(5)
C53 C45 C46 109.7(5)
C52 C45 C44 110.4(4)
C53 C45 C44 110.3(4)
C46 C45 C44 110.4(4)
C47 C46 C51 115.2(5)
C47 C46 C45 117.2(5)
C51 C46 C45 114.7(5)
C47 C46 H46 102.1
C51 C46 H46 102.1
C45 C46 H46 102.1
C46 C47 C48 120.3(6)
C46 C47 H47A 107.2
C48 C47 H47A 107.2
C46 C47 H47B 107.2
C48 C47 H47B 107.2
H47A C47 H47B 106.9
C47 C48 C50 112.2(5)
C47 C48 C43 109.7(4)
C50 C48 C43 110.4(4)
C47 C48 C49 107.5(5)
C50 C48 C49 106.9(5)
C43 C48 C49 110.1(4)
C48 C49 H49A 109.5
C48 C49 H49B 109.5
H49A C49 H49B 109.5
C48 C49 H49C 109.5
H49A C49 H49C 109.5
H49B C49 H49C 109.5
C48 C50 H50A 109.5
C48 C50 H50B 109.5
H50A C50 H50B 109.5
C48 C50 H50C 109.5
H50A C50 H50C 109.5
H50B C50 H50C 109.5
C46 C51 H51A 109.5
C46 C51 H51B 109.5
H51A C51 H51B 109.5
C46 C51 H51C 109.5
H51A C51 H51C 109.5
H51B C51 H51C 109.5
C45 C52 H52A 109.5
C45 C52 H52B 109.5
H52A C52 H52B 109.5
C45 C52 H52C 109.5
H52A C52 H52C 109.5
H52B C52 H52C 109.5
C45 C53 H53A 109.5
C45 C53 H53B 109.5
H53A C53 H53B 109.5
C45 C53 H53C 109.5
H53A C53 H53C 109.5
H53B C53 H53C 109.5
C38 C54 H54A 109.5
C38 C54 H54B 109.5
H54A C54 H54B 109.5
C38 C54 H54C 109.5
H54A C54 H54C 109.5
H54B C54 H54C 109.5
C56 C55 C62 124.8(4)
C56 C55 Br4 113.6(4)
C62 C55 Br4 121.6(4)
C57 C56 C55 117.2(4)
C57 C56 C72 120.3(5)
C55 C56 C72 122.5(5)
C60 C57 C56 119.3(4)
C60 C57 C58 118.7(5)
C56 C57 C58 122.0(5)
O4 C58 C57 122.5(5)
O4 C58 C59 120.3(5)
C57 C58 C59 117.2(5)
C58 C59 H59A 109.5
C58 C59 H59B 109.5
H59A C59 H59B 109.5
C58 C59 H59C 109.5
H59A C59 H59C 109.5
H59B C59 H59C 109.5
C57 C60 C61 124.1(4)
C57 C60 H60 117.9
C61 C60 H60 117.9
C60 C61 C62 118.3(4)
C60 C61 C66 117.7(4)
C62 C61 C66 124.0(4)
C61 C62 C55 116.0(4)
C61 C62 C63 121.1(4)
C55 C62 C63 122.9(4)
C64 C63 C71 106.6(5)
C64 C63 C62 110.0(4)
C71 C63 C62 111.1(4)
C64 C63 C70 109.3(5)
C71 C63 C70 110.9(5)
C62 C63 C70 109.0(4)
C65 C64 C63 120.7(6)
C65 C64 C69 115.7(6)
C63 C64 C69 116.5(6)
C65 C64 H64 98.9
C63 C64 H64 98.9
C69 C64 H64 98.9
C64 C65 C66 121.4(6)
C64 C65 H65A 107.0
C66 C65 H65A 107.0
C64 C65 H65B 107.0
C66 C65 H65B 107.0
H65A C65 H65B 106.7
C67 C66 C65 112.1(5)
C67 C66 C61 111.2(4)
C65 C66 C61 109.8(4)
C67 C66 C68 106.6(5)
C65 C66 C68 107.0(5)
C61 C66 C68 110.0(4)
C66 C67 H67A 109.5
C66 C67 H67B 109.5
H67A C67 H67B 109.5
C66 C67 H67C 109.5
H67A C67 H67C 109.5
H67B C67 H67C 109.5
C66 C68 H68A 109.5
C66 C68 H68B 109.5
H68A C68 H68B 109.5
C66 C68 H68C 109.5
H68A C68 H68C 109.5
H68B C68 H68C 109.5
C64 C69 H69A 109.5
C64 C69 H69B 109.5
H69A C69 H69B 109.5
C64 C69 H69C 109.5
H69A C69 H69C 109.5
H69B C69 H69C 109.5
C63 C70 H70A 109.5
C63 C70 H70B 109.5
H70A C70 H70B 109.5
C63 C70 H70C 109.5
H70A C70 H70C 109.5
H70B C70 H70C 109.5
C63 C71 H71A 109.5
C63 C71 H71B 109.5
H71A C71 H71B 109.5
C63 C71 H71C 109.5
H71A C71 H71C 109.5
H71B C71 H71C 109.5
C56 C72 H72A 109.5
C56 C72 H72B 109.5
H72A C72 H72B 109.5
C56 C72 H72C 109.5
H72A C72 H72C 109.5
H72B C72 H72C 109.5

loop_
_geom_bond_atom_site_label_1
_geom_bond_atom_site_label_2
_geom_bond_distance
Br1 C1 1.939(4)
O1 C4 1.216(6)
C1 C2 1.400(6)
C1 C8 1.410(6)
C2 C3 1.420(6)
C2 C18 1.512(6)
C3 C6 1.373(6)
C3 C4 1.502(7)
C4 C5 1.503(7)
C5 H5A 0.9600
C5 H5B 0.9600
C5 H5C 0.9600
C6 C7 1.389(6)
C6 H6 0.9300
C7 C8 1.423(6)
C7 C12 1.538(6)
C8 C9 1.545(6)
C9 C10 1.552(6)
C9 C16 1.555(6)
C9 C17 1.557(6)
C10 C11 1.410(7)
C10 C15 1.552(7)
C10 H10 0.9800
C11 C12 1.532(6)
C11 H11A 0.9700
C11 H11B 0.9700
C12 C14 1.520(6)
C12 C13 1.529(7)
C13 H13A 0.9600
C13 H13B 0.9600
C13 H13C 0.9600
C14 H14A 0.9600
C14 H14B 0.9600
C14 H14C 0.9600
C15 H15A 0.9600
C15 H15B 0.9600
C15 H15C 0.9600
C16 H16A 0.9600
C16 H16B 0.9600
C16 H16C 0.9600
C17 H17A 0.9600
C17 H17B 0.9600
C17 H17C 0.9600
C18 H18A 0.9600
C18 H18B 0.9600
C18 H18C 0.9600
Br2 C19 1.934(4)
O2 C22 1.225(6)
C19 C20 1.395(6)
C19 C26 1.422(6)
C20 C21 1.403(6)
C20 C36 1.516(6)
C21 C24 1.381(6)
C21 C22 1.505(6)
C22 C23 1.489(7)
C23 H23A 0.9600
C23 H23B 0.9600
C23 H23C 0.9600
C24 C25 1.386(6)
C24 H24 0.9300
C25 C26 1.417(6)
C25 C30 1.539(6)
C26 C27 1.546(6)
C27 C34 1.549(7)
C27 C28 1.553(7)
C27 C35 1.556(6)
C28 C29 1.428(7)
C28 C33 1.545(7)
C28 H28 0.9800
C29 C30 1.543(7)
C29 H29A 0.9700
C29 H29B 0.9700
C30 C31 1.527(7)
C30 C32 1.528(7)
C31 H31A 0.9600
C31 H31B 0.9600
C31 H31C 0.9600
C32 H32A 0.9600
C32 H32B 0.9600
C32 H32C 0.9600
C33 H33A 0.9600
C33 H33B 0.9600
C33 H33C 0.9600
C34 H34A 0.9600
C34 H34B 0.9600
C34 H34C 0.9600
C35 H35A 0.9600
C35 H35B 0.9600
C35 H35C 0.9600
C36 H36A 0.9600
C36 H36B 0.9600
C36 H36C 0.9600
Br3 C37 1.933(5)
O3 C40 1.214(5)
C37 C38 1.385(6)
C37 C44 1.426(6)
C38 C39 1.387(6)
C38 C54 1.523(6)
C39 C42 1.386(6)
C39 C40 1.511(7)
C40 C41 1.491(7)
C41 H41A 0.9600
C41 H41B 0.9600
C41 H41C 0.9600
C42 C43 1.397(6)
C42 H42 0.9300
C43 C44 1.405(6)
C43 C48 1.528(6)
C44 C45 1.564(6)
C45 C52 1.528(6)
C45 C53 1.544(7)
C45 C46 1.549(7)
C46 C47 1.371(8)
C46 C51 1.534(7)
C46 H46 0.9800
C47 C48 1.501(7)
C47 H47A 0.9700
C47 H47B 0.9700
C48 C50 1.528(7)
C48 C49 1.549(7)
C49 H49A 0.9600
C49 H49B 0.9600
C49 H49C 0.9600
C50 H50A 0.9600
C50 H50B 0.9600
C50 H50C 0.9600
C51 H51A 0.9600
C51 H51B 0.9600
C51 H51C 0.9600
C52 H52A 0.9600
C52 H52B 0.9600
C52 H52C 0.9600
C53 H53A 0.9600
C53 H53B 0.9600
C53 H53C 0.9600
C54 H54A 0.9600
C54 H54B 0.9600
C54 H54C 0.9600
Br4 C55 1.917(5)
O4 C58 1.212(5)
C55 C56 1.396(6)
C55 C62 1.424(6)
C56 C57 1.384(6)
C56 C72 1.527(6)
C57 C60 1.375(6)
C57 C58 1.505(7)
C58 C59 1.509(7)
C59 H59A 0.9600
C59 H59B 0.9600
C59 H59C 0.9600
C60 C61 1.402(6)
C60 H60 0.9300
C61 C62 1.407(6)
C61 C66 1.519(6)
C62 C63 1.545(6)
C63 C64 1.523(8)
C63 C71 1.529(7)
C63 C70 1.551(7)
C64 C65 1.307(8)
C64 C69 1.536(8)
C64 H64 0.9800
C65 C66 1.515(7)
C65 H65A 0.9700
C65 H65B 0.9700
C66 C67 1.509(7)
C66 C68 1.553(7)
C67 H67A 0.9600
C67 H67B 0.9600
C67 H67C 0.9600
C68 H68A 0.9600
C68 H68B 0.9600
C68 H68C 0.9600
C69 H69A 0.9600
C69 H69B 0.9600
C69 H69C 0.9600
C70 H70A 0.9600
C70 H70B 0.9600
C70 H70C 0.9600
C71 H71A 0.9600
C71 H71B 0.9600
C71 H71C 0.9600
C72 H72A 0.9600
C72 H72B 0.9600
C72 H72C 0.9600

loop_
_geom_torsion_atom_site_label_1
_geom_torsion_atom_site_label_2
_geom_torsion_atom_site_label_3
_geom_torsion_atom_site_label_4
_geom_torsion
C8 C1 C2 C3 -0.8(7)
Br1 C1 C2 C3 178.1(3)
C8 C1 C2 C18 179.8(4)
Br1 C1 C2 C18 -1.3(6)
C1 C2 C3 C6 -4.2(7)
C18 C2 C3 C6 175.2(4)
C1 C2 C3 C4 177.7(4)
C18 C2 C3 C4 -2.9(7)
C6 C3 C4 O1 137.0(5)
C2 C3 C4 O1 -44.9(7)
C6 C3 C4 C5 -43.3(6)
C2 C3 C4 C5 134.9(5)
C2 C3 C6 C7 5.5(7)
C4 C3 C6 C7 -176.3(5)
C3 C6 C7 C8 -1.4(7)
C3 C6 C7 C12 179.3(4)
C2 C1 C8 C7 4.6(7)
Br1 C1 C8 C7 -174.2(3)
C2 C1 C8 C9 -174.9(4)
Br1 C1 C8 C9 6.3(6)
C6 C7 C8 C1 -3.4(6)
C12 C7 C8 C1 175.8(4)
C6 C7 C8 C9 176.1(4)
C12 C7 C8 C9 -4.7(7)
C1 C8 C9 C10 168.9(4)
C7 C8 C9 C10 -10.5(6)
C1 C8 C9 C16 53.7(6)
C7 C8 C9 C16 -125.8(4)
C1 C8 C9 C17 -68.6(6)
C7 C8 C9 C17 112.0(5)
C8 C9 C10 C11 42.2(7)
C16 C9 C10 C11 160.6(5)
C17 C9 C10 C11 -79.9(6)
C8 C9 C10 C15 172.9(5)
C16 C9 C10 C15 -68.7(6)
C17 C9 C10 C15 50.8(6)
C9 C10 C11 C12 -60.2(7)
C15 C10 C11 C12 168.2(5)
C10 C11 C12 C14 -81.5(6)
C10 C11 C12 C13 159.4(5)
C10 C11 C12 C7 40.8(7)
C6 C7 C12 C14 -65.9(5)
C8 C7 C12 C14 114.9(5)
C6 C7 C12 C13 53.5(6)
C8 C7 C12 C13 -125.7(5)
C6 C7 C12 C11 170.7(4)
C8 C7 C12 C11 -8.5(6)
C26 C19 C20 C21 -0.7(7)
Br2 C19 C20 C21 178.6(3)
C26 C19 C20 C36 -178.3(4)
Br2 C19 C20 C36 1.0(6)
C19 C20 C21 C24 -4.1(7)
C36 C20 C21 C24 173.5(4)
C19 C20 C21 C22 173.9(4)
C36 C20 C21 C22 -8.4(7)
C24 C21 C22 O2 136.4(5)
C20 C21 C22 O2 -41.6(7)
C24 C21 C22 C23 -43.7(6)
C20 C21 C22 C23 138.2(5)
C20 C21 C24 C25 4.4(7)
C22 C21 C24 C25 -173.7(5)
C21 C24 C25 C26 0.3(7)
C21 C24 C25 C30 -177.8(4)
C24 C25 C26 C19 -4.8(6)
C30 C25 C26 C19 173.2(4)
C24 C25 C26 C27 173.7(4)
C30 C25 C26 C27 -8.3(7)
C20 C19 C26 C25 5.1(7)
Br2 C19 C26 C25 -174.1(3)
C20 C19 C26 C27 -173.4(4)
Br2 C19 C26 C27 7.4(6)
C25 C26 C27 C34 -122.2(5)
C19 C26 C27 C34 56.2(6)
C25 C26 C27 C28 -7.7(6)
C19 C26 C27 C28 170.8(5)
C25 C26 C27 C35 115.2(5)
C19 C26 C27 C35 -66.4(6)
C26 C27 C28 C29 40.8(7)
C34 C27 C28 C29 159.2(5)
C35 C27 C28 C29 -82.4(6)
C26 C27 C28 C33 170.1(5)
C34 C27 C28 C33 -71.5(6)
C35 C27 C28 C33 46.9(7)
C33 C28 C29 C30 168.5(5)
C27 C28 C29 C30 -61.3(7)
C24 C25 C30 C31 -66.6(6)
C26 C25 C30 C31 115.3(5)
C24 C25 C30 C32 53.1(6)
C26 C25 C30 C32 -125.0(5)
C24 C25 C30 C29 171.2(5)
C26 C25 C30 C29 -6.9(7)
C28 C29 C30 C31 -80.7(6)
C28 C29 C30 C32 161.6(5)
C28 C29 C30 C25 41.7(7)
C44 C37 C38 C39 -0.1(8)
Br3 C37 C38 C39 179.3(4)
C44 C37 C38 C54 178.4(5)
Br3 C37 C38 C54 -2.2(6)
C37 C38 C39 C42 2.7(7)
C54 C38 C39 C42 -175.9(5)
C37 C38 C39 C40 -175.0(5)
C54 C38 C39 C40 6.5(8)
C42 C39 C40 O3 -126.4(5)
C38 C39 C40 O3 51.3(7)
C42 C39 C40 C41 53.5(6)
C38 C39 C40 C41 -128.8(5)
C38 C39 C42 C43 -2.6(7)
C40 C39 C42 C43 175.2(4)
C39 C42 C43 C44 -0.3(7)
C39 C42 C43 C48 179.6(4)
C42 C43 C44 C37 2.8(6)
C48 C43 C44 C37 -177.2(4)
C42 C43 C44 C45 -176.2(4)
C48 C43 C44 C45 3.8(7)
C38 C37 C44 C43 -2.7(7)
Br3 C37 C44 C43 178.0(3)
C38 C37 C44 C45 176.3(5)
Br3 C37 C44 C45 -3.0(6)
C43 C44 C45 C52 121.3(5)
C37 C44 C45 C52 -57.7(6)
C43 C44 C45 C53 -116.2(5)
C37 C44 C45 C53 64.9(6)
C43 C44 C45 C46 5.3(6)
C37 C44 C45 C46 -173.6(5)
C52 C45 C46 C47 -151.1(7)
C53 C45 C46 C47 89.9(7)
C44 C45 C46 C47 -31.9(8)
C52 C45 C46 C51 69.1(7)
C53 C45 C46 C51 -49.9(7)
C44 C45 C46 C51 -171.7(5)
C51 C46 C47 C48 -168.0(6)
C45 C46 C47 C48 52.4(10)
C46 C47 C48 C50 83.7(8)
C46 C47 C48 C43 -39.3(9)
C46 C47 C48 C49 -159.0(7)
C42 C43 C48 C47 -169.4(5)
C44 C43 C48 C47 10.6(7)
C42 C43 C48 C50 66.4(6)
C44 C43 C48 C50 -113.6(5)
C42 C43 C48 C49 -51.4(6)
C44 C43 C48 C49 128.6(5)
C62 C55 C56 C57 3.3(7)
Br4 C55 C56 C57 -174.7(3)
C62 C55 C56 C72 -178.4(5)
Br4 C55 C56 C72 3.6(6)
C55 C56 C57 C60 1.0(7)
C72 C56 C57 C60 -177.3(4)
C55 C56 C57 C58 -178.4(5)
C72 C56 C57 C58 3.2(7)
C60 C57 C58 O4 -125.9(6)
C56 C57 C58 O4 53.5(8)
C60 C57 C58 C59 54.4(6)
C56 C57 C58 C59 -126.1(5)
C56 C57 C60 C61 -3.8(7)
C58 C57 C60 C61 175.6(4)
C57 C60 C61 C62 2.3(7)
C57 C60 C61 C66 -178.6(4)
C60 C61 C62 C55 1.8(6)
C66 C61 C62 C55 -177.3(4)
C60 C61 C62 C63 -176.5(4)
C66 C61 C62 C63 4.4(7)
C56 C55 C62 C61 -4.7(7)
Br4 C55 C62 C61 173.2(3)
C56 C55 C62 C63 173.6(5)
Br4 C55 C62 C63 -8.5(6)
C61 C62 C63 C64 7.3(7)
C55 C62 C63 C64 -171.0(5)
C61 C62 C63 C71 125.0(5)
C55 C62 C63 C71 -53.2(6)
C61 C62 C63 C70 -112.5(5)
C55 C62 C63 C70 69.2(6)
C71 C63 C64 C65 -153.1(8)
C62 C63 C64 C65 -32.6(11)
C70 C63 C64 C65 87.0(9)
C71 C63 C64 C69 57.5(9)
C62 C63 C64 C69 178.0(7)
C70 C63 C64 C69 -62.3(9)
C63 C64 C65 C66 46.8(13)
C69 C64 C65 C66 -163.6(7)
C64 C65 C66 C67 94.1(9)
C64 C65 C66 C61 -30.0(11)
C64 C65 C66 C68 -149.4(9)
C60 C61 C66 C67 60.7(6)
C62 C61 C66 C67 -120.2(5)
C60 C61 C66 C65 -174.7(5)
C62 C61 C66 C65 4.4(7)
C60 C61 C66 C68 -57.2(6)
C62 C61 C66 C68 121.9(5)
